data_9007973
loop_
_publ_author_name
'Liao, W.'
'Dronskowski, R.'

_publ_section_title
;
 Trisodium yttrium(III) hexachloride
;
_journal_name_full 'Acta Crystallographica, Section E'
_journal_page_first i72
_journal_page_last i73
_journal_paper_doi 10.1107/S1600536804011043
_journal_volume 60
_journal_year 2004
_chemical_formula_structural Na3YCl6
_chemical_formula_sum 'Cl6 Na3 Y'
_space_group_IT_number 14
_symmetry_space_group_name_Hall '-P 2yn'
_symmetry_space_group_name_H-M 'P 1 21/n 1'
_cell_angle_alpha 90
_cell_angle_beta 90.869
_cell_angle_gamma 90
_cell_length_a 6.8558
_cell_length_b 7.2550
_cell_length_c 10.1444
_cell_formula_units_Z 2
_cell_volume 504.513
_exptl_crystal_density_diffrn 2.440
_cod_original_formula_sum 'Na3 Y Cl6'
_cod_database_code 9007973

loop_
_symmetry_equiv_pos_as_xyz
x,y,z
1/2+x,1/2-y,1/2+z
1/2-x,1/2+y,1/2-z
-x,-y,-z

loop_
_atom_site_aniso_label
_atom_site_aniso_U_11
_atom_site_aniso_U_22
_atom_site_aniso_U_33
_atom_site_aniso_U_12
_atom_site_aniso_U_13
_atom_site_aniso_U_23
Na1 0.04490 0.03630 0.07300 -0.00640 0.00330 0.00280
Na2 0.03540 0.03000 0.04050 0.00370 -0.00530 -0.00340
Y 0.02109 0.02026 0.01983 -0.00047 0.00127 -0.00124
Cl1 0.03530 0.03620 0.02190 0.00310 -0.00410 -0.00360
Cl2 0.03710 0.02970 0.05010 -0.01220 -0.00720 0.01220
Cl3 0.03390 0.03580 0.04720 0.01470 0.01140 0.00920

loop_
_atom_site_label
_atom_site_fract_x
_atom_site_fract_y
_atom_site_fract_z
_atom_site_U_iso_or_equiv
Na1 0.52260 0.42510 0.24215 0.05140
Na2 0.50000 0.00000 0.00000 0.03540
Y 0.00000 0.50000 0.00000 0.02038
Cl1 0.13788 0.56484 0.23953 0.03117
Cl2 0.16846 0.80526 -0.07710 0.03910
Cl3 0.31504 0.32048 -0.06380 0.03890

_cod_duplicate_entry 2203822
